data_7246254
loop_
_publ_author_name
'Stoesser, Julian'
'Engelage, Elric'
'Belmonte, Debora'
'Huber, Stefan M.'

_publ_section_title
;
 Just at the limit: binding studies with neutral brominated
 terphenyl-derived halogen bond donors
;
_journal_issue 10
_journal_name_full CrystEngComm
_journal_page_first 1501
_journal_page_last 1506
_journal_paper_doi 10.1039/D2CE01629J
_journal_volume 25
_journal_year 2023
_chemical_formula_sum 'C18 Br4 F10'
_chemical_formula_weight 725.82
_space_group_crystal_system monoclinic
_space_group_IT_number 14
_space_group_name_Hall '-P 2yn'
_space_group_name_H-M_alt 'P 1 21/n 1'
_audit_creation_method SHELXL-2018/3
_audit_update_record
;
2022-07-04 deposited with the CCDC.	2023-02-06 downloaded from the CCDC.
;
_cell_angle_alpha 90
_cell_angle_beta 94.599(7)
_cell_angle_gamma 90
_cell_formula_units_Z 4
_cell_length_a 7.7805(5)
_cell_length_b 12.9312(8)
_cell_length_c 19.6717(14)
_cell_measurement_reflns_used 3876
_cell_measurement_temperature 170(2)
_cell_measurement_theta_max 26.0
_cell_measurement_theta_min 2.9
_cell_volume 1972.8(2)
_computing_cell_refinement 'CrysAlisPro 1.171.40.53a (Rigaku OD, 2019)'
_computing_data_collection 'CrysAlisPro 1.171.40.53a (Rigaku OD, 2019)'
_computing_data_reduction 'CrysAlisPro 1.171.40.53a (Rigaku OD, 2019)'
_computing_molecular_graphics
;
 Diamond 4 - Crystal and Molecular Structure Visualization
  Crystal Impact - Dr. H. Putz & Dr. K. Brandenburg GbR, 
  Kreuzherrenstr. 102, 53227 Bonn, Germany
  http://www.crystalimpact.com/diamond
 Mercury CSD 2.0 - New Features for the Visualization 
 and Investigation of Crystal Structures
  C. F. Macrae, I. J. Bruno, J. A. Chisholm, P. R. Edgington, P. McCabe,
  E. Pidcock, 
  L. Rodriguez-Monge, R. Taylor, J. van de Streek and P. A. Wood, 
  J. Appl. Cryst., 41, 466-470, 2008
;
_computing_publication_material 'WinGX L. J. Farrugia, J. Appl. Crystallogr., 1999, 32, 837-838.'
_computing_structure_refinement 'SHELXL-2018/3 (Sheldrick, 2018)'
_computing_structure_solution
;
 shelXT  G. M. Sheldrick, Acta Crystallogr., Sect. A: Found. Crystallogr.,
 2008, 64, 112-122.
 shelXle C. B. Huebschle, G. M. Sheldrick and B. Dittrich J. Appl. Cryst.
  (2011). 44, 1281-1284
;
_diffrn_ambient_temperature 170(2)
_diffrn_detector 'CCD plate'
_diffrn_measured_fraction_theta_full 0.999
_diffrn_measured_fraction_theta_max 0.999
_diffrn_measurement_details
;
List of Runs (angles in degrees, time in seconds):

  # Type    Start    End  Width  t~exp~   \w     \q     \k     \f   Frames
#--------------------------------------------------------------------------
  1  \w     52.00 113.00   0.50   15.00    --   30.00  54.00-120.00  122
  2  \w    -69.00  48.00   0.50   15.00    --   30.00  54.00  90.00  234
  3  \w    -68.00  15.00   0.50   15.00    --   30.00  54.00-120.00  166
;
_diffrn_measurement_device 'two-circle diffractometer'
_diffrn_measurement_device_type 'XtaLAB Mini (ROW)'
_diffrn_measurement_method '\w scans'
_diffrn_orient_matrix_type 'CrysAlisPro convention (1999,Acta A55,543-557)'
_diffrn_orient_matrix_UB_11 -0.0126962000
_diffrn_orient_matrix_UB_12 0.0173549000
_diffrn_orient_matrix_UB_13 0.0334006000
_diffrn_orient_matrix_UB_21 0.0090726000
_diffrn_orient_matrix_UB_22 -0.0514812000
_diffrn_orient_matrix_UB_23 0.0122697000
_diffrn_orient_matrix_UB_31 0.0901409000
_diffrn_orient_matrix_UB_32 0.0076262000
_diffrn_orient_matrix_UB_33 0.0064679000
_diffrn_radiation_monochromator graphite
_diffrn_radiation_probe x-ray
_diffrn_radiation_type 'Mo K\a'
_diffrn_radiation_wavelength 0.71073
_diffrn_reflns_av_R_equivalents 0.0226
_diffrn_reflns_av_unetI/netI 0.0316
_diffrn_reflns_Laue_measured_fraction_full 0.999
_diffrn_reflns_Laue_measured_fraction_max 0.999
_diffrn_reflns_limit_h_max 9
_diffrn_reflns_limit_h_min -9
_diffrn_reflns_limit_k_max 15
_diffrn_reflns_limit_k_min -15
_diffrn_reflns_limit_l_max 24
_diffrn_reflns_limit_l_min -24
_diffrn_reflns_number 8627
_diffrn_reflns_point_group_measured_fraction_full 0.999
_diffrn_reflns_point_group_measured_fraction_max 0.999
_diffrn_reflns_theta_full 25.242
_diffrn_reflns_theta_max 25.995
_diffrn_reflns_theta_min 2.901
_diffrn_source 'fine-focus sealed X-ray tube'
_diffrn_source_type 'Rigaku (Mo) X-ray Source'
_exptl_absorpt_coefficient_mu 8.257
_exptl_absorpt_correction_T_max 0.456
_exptl_absorpt_correction_T_min 0.102
_exptl_absorpt_correction_type gaussian
_exptl_absorpt_process_details
;
CrysAlisPro 1.171.40.53a (Rigaku Oxford Diffraction, 2019)
Numerical absorption correction based on gaussian integration over
			a multifaceted crystal model
Empirical absorption correction using spherical harmonics,
 implemented in SCALE3 ABSPACK scaling algorithm.
;
_exptl_crystal_colour 'clear colourless'
_exptl_crystal_density_diffrn 2.444
_exptl_crystal_description block
_exptl_crystal_F_000 1352
_exptl_crystal_recrystallization_method 'Re-crystallisation from solvent: Slow evaporation of pentane'
_exptl_crystal_size_max 0.617
_exptl_crystal_size_mid 0.361
_exptl_crystal_size_min 0.166
_refine_diff_density_max 1.093
_refine_diff_density_min -0.539
_refine_diff_density_rms 0.097
_refine_ls_extinction_method none
_refine_ls_goodness_of_fit_ref 1.021
_refine_ls_hydrogen_treatment undef
_refine_ls_matrix_type full
_refine_ls_number_parameters 289
_refine_ls_number_reflns 3876
_refine_ls_number_restraints 0
_refine_ls_restrained_S_all 1.021
_refine_ls_R_factor_all 0.0466
_refine_ls_R_factor_gt 0.0330
_refine_ls_shift/su_max 0.001
_refine_ls_shift/su_mean 0.000
_refine_ls_structure_factor_coef Fsqd
_refine_ls_weighting_details 'w=1/[\s^2^(Fo^2^)+(0.0388P)^2^+2.5693P] where P=(Fo^2^+2Fc^2^)/3'
_refine_ls_weighting_scheme calc
_refine_ls_wR_factor_gt 0.0756
_refine_ls_wR_factor_ref 0.0822
_reflns_Friedel_coverage 0.000
_reflns_number_gt 3138
_reflns_number_total 3876
_reflns_threshold_expression 'I > 2\s(I)'
_cod_data_source_file d2ce01629j3.cif
_cod_data_source_block js-db-a02a
_cod_depositor_comments 'Adding full bibliography for 7246252--7246257.cif.'
_cod_original_sg_symbol_H-M 'P 21/n'
_cod_database_code 7246254
_shelx_shelxl_version_number 2018/3
_shelx_space_group_comment
;
The symmetry employed for this shelxl refinement is uniquely defined
by the following loop, which should always be used as a source of
symmetry information in preference to the above space-group names.
They are only intended as comments.
;
_oxdiff_exptl_absorpt_empirical_full_min 0.848
_oxdiff_exptl_absorpt_empirical_full_max 1.102
_oxdiff_exptl_absorpt_empirical_details
;
Empirical correction (ABSPACK) includes:
- Absorption correction using spherical harmonics
- Frame scaling
;

loop_
_space_group_symop_operation_xyz
'x, y, z'
'-x+1/2, y+1/2, -z+1/2'
'-x, -y, -z'
'x-1/2, -y-1/2, z-1/2'

loop_
_atom_site_label
_atom_site_type_symbol
_atom_site_fract_x
_atom_site_fract_y
_atom_site_fract_z
_atom_site_U_iso_or_equiv
_atom_site_adp_type
_atom_site_occupancy
_atom_site_site_symmetry_order
_atom_site_calc_flag
_atom_site_refinement_flags_posn
_atom_site_refinement_flags_adp
_atom_site_refinement_flags_occupancy
_atom_site_disorder_assembly
_atom_site_disorder_group
Br1 Br 1.13663(5) 0.46546(3) 0.42446(2) 0.03387(12) Uani 1 1 d . . . . .
Br2 Br 0.86815(6) 0.87785(3) 0.40734(2) 0.04005(13) Uani 1 1 d . . . . .
Br3 Br 0.52099(7) 0.74548(4) 0.16273(3) 0.05592(16) Uani 1 1 d . . . . .
Br4 Br 0.45498(7) 0.35583(4) 0.29327(3) 0.05376(16) Uani 1 1 d . . . . .
F1 F 1.3802(3) 0.5706(2) 0.52813(13) 0.0444(6) Uani 1 1 d . . . . .
F2 F 1.3928(3) 0.7689(2) 0.56794(14) 0.0523(7) Uani 1 1 d . . . . .
F3 F 1.1637(4) 0.9066(2) 0.51324(14) 0.0533(7) Uani 1 1 d . . . . .
F4 F 0.6673(3) 0.67186(18) 0.44576(11) 0.0331(5) Uani 1 1 d . . . . .
F5 F 0.4162(3) 0.61377(19) 0.35446(12) 0.0364(6) Uani 1 1 d . . . . .
F6 F 0.8223(3) 0.5471(2) 0.19563(11) 0.0402(6) Uani 1 1 d . . . . .
F7 F 1.0748(3) 0.60822(19) 0.28634(11) 0.0349(5) Uani 1 1 d . . . . .
F8 F 0.2287(4) 0.6550(3) 0.07259(16) 0.0839(12) Uani 1 1 d . . . . .
F9 F 0.0631(4) 0.4729(4) 0.08351(17) 0.0977(15) Uani 1 1 d . . . . .
F10 F 0.1643(4) 0.3392(3) 0.18259(19) 0.0862(12) Uani 1 1 d . . . . .
C1 C 1.1409(5) 0.6056(3) 0.44907(19) 0.0253(8) Uani 1 1 d . . . . .
C2 C 1.2656(5) 0.6373(3) 0.4984(2) 0.0298(9) Uani 1 1 d . . . . .
C3 C 1.2733(5) 0.7392(4) 0.5193(2) 0.0363(10) Uani 1 1 d . . . . .
C4 C 1.1548(5) 0.8089(3) 0.4914(2) 0.0360(10) Uani 1 1 d . . . . .
C5 C 1.0278(5) 0.7783(3) 0.4424(2) 0.0298(9) Uani 1 1 d . . . . .
C6 C 1.0184(4) 0.6754(3) 0.42061(18) 0.0245(8) Uani 1 1 d . . . . .
C7 C 0.8803(5) 0.6409(3) 0.36970(19) 0.0236(8) Uani 1 1 d . . . . .
C8 C 0.7086(5) 0.6406(3) 0.38456(19) 0.0263(8) Uani 1 1 d . . . . .
C9 C 0.5792(4) 0.6102(3) 0.3375(2) 0.0270(8) Uani 1 1 d . . . . .
C10 C 0.6118(5) 0.5770(3) 0.2726(2) 0.0270(8) Uani 1 1 d . . . . .
C11 C 0.7825(5) 0.5773(3) 0.25774(19) 0.0287(9) Uani 1 1 d . . . . .
C12 C 0.9124(4) 0.6084(3) 0.30467(19) 0.0259(8) Uani 1 1 d . . . . .
C13 C 0.4675(5) 0.5480(3) 0.2218(2) 0.0318(9) Uani 1 1 d . . . . .
C14 C 0.4132(5) 0.6154(4) 0.1702(2) 0.0411(11) Uani 1 1 d . . . . .
C15 C 0.2777(6) 0.5901(5) 0.1231(2) 0.0549(14) Uani 1 1 d . . . . .
C16 C 0.1944(6) 0.4967(6) 0.1288(3) 0.0614(17) Uani 1 1 d . . . . .
C17 C 0.2463(6) 0.4303(5) 0.1799(3) 0.0550(14) Uani 1 1 d . . . . .
C18 C 0.3822(5) 0.4536(4) 0.2262(2) 0.0405(10) Uani 1 1 d . . . . .

loop_
_atom_site_aniso_label
_atom_site_aniso_U_11
_atom_site_aniso_U_22
_atom_site_aniso_U_33
_atom_site_aniso_U_23
_atom_site_aniso_U_13
_atom_site_aniso_U_12
Br1 0.0345(2) 0.0259(2) 0.0422(2) -0.00049(18) 0.00947(18) 0.00263(16)
Br2 0.0463(3) 0.0268(2) 0.0481(3) 0.00253(19) 0.0103(2) 0.00618(18)
Br3 0.0614(3) 0.0545(3) 0.0539(3) 0.0190(3) 0.0174(3) 0.0185(2)
Br4 0.0605(3) 0.0398(3) 0.0631(3) -0.0028(2) 0.0183(3) -0.0121(2)
F1 0.0302(12) 0.0531(16) 0.0487(15) 0.0023(13) -0.0044(11) 0.0076(11)
F2 0.0404(14) 0.0634(19) 0.0511(16) -0.0144(14) -0.0092(12) -0.0129(13)
F3 0.0671(18) 0.0337(14) 0.0590(17) -0.0180(13) 0.0042(14) -0.0108(13)
F4 0.0296(11) 0.0436(14) 0.0276(11) -0.0049(11) 0.0117(9) 0.0009(10)
F5 0.0192(10) 0.0523(15) 0.0389(13) -0.0048(12) 0.0100(10) -0.0010(10)
F6 0.0307(12) 0.0605(17) 0.0307(12) -0.0156(12) 0.0100(10) -0.0025(11)
F7 0.0207(11) 0.0507(15) 0.0347(13) -0.0072(11) 0.0103(9) -0.0018(10)
F8 0.0558(18) 0.149(4) 0.0457(18) 0.007(2) -0.0057(15) 0.042(2)
F9 0.0374(16) 0.190(5) 0.063(2) -0.049(3) -0.0142(15) -0.005(2)
F10 0.064(2) 0.108(3) 0.088(2) -0.043(2) 0.0137(18) -0.048(2)
C1 0.0241(18) 0.0226(19) 0.031(2) -0.0015(16) 0.0103(16) -0.0007(15)
C2 0.0219(18) 0.033(2) 0.035(2) 0.0030(18) 0.0084(16) 0.0020(16)
C3 0.027(2) 0.050(3) 0.033(2) -0.004(2) 0.0022(17) -0.0086(19)
C4 0.038(2) 0.031(2) 0.040(2) -0.009(2) 0.0109(19) -0.0079(18)
C5 0.033(2) 0.026(2) 0.032(2) -0.0005(18) 0.0118(17) 0.0005(16)
C6 0.0225(17) 0.028(2) 0.0241(18) -0.0012(16) 0.0118(15) -0.0007(15)
C7 0.0219(17) 0.0219(18) 0.0274(19) -0.0007(16) 0.0045(15) 0.0010(14)
C8 0.0270(19) 0.029(2) 0.0242(19) 0.0008(17) 0.0097(16) 0.0012(15)
C9 0.0184(17) 0.028(2) 0.036(2) 0.0023(18) 0.0091(16) 0.0017(15)
C10 0.0226(18) 0.028(2) 0.031(2) -0.0002(17) 0.0060(16) 0.0004(15)
C11 0.028(2) 0.034(2) 0.026(2) -0.0039(17) 0.0092(16) 0.0034(16)
C12 0.0187(17) 0.029(2) 0.031(2) -0.0002(17) 0.0115(15) 0.0002(15)
C13 0.0206(18) 0.044(2) 0.031(2) -0.0068(19) 0.0061(16) 0.0018(17)
C14 0.026(2) 0.061(3) 0.037(2) -0.002(2) 0.0088(18) 0.012(2)
C15 0.036(2) 0.096(4) 0.033(3) 0.001(3) 0.003(2) 0.020(3)
C16 0.023(2) 0.121(5) 0.040(3) -0.028(3) 0.000(2) 0.001(3)
C17 0.029(2) 0.079(4) 0.059(3) -0.031(3) 0.015(2) -0.018(2)
C18 0.032(2) 0.053(3) 0.037(2) -0.010(2) 0.0100(19) -0.007(2)

loop_
_atom_type_symbol
_atom_type_description
_atom_type_scat_dispersion_real
_atom_type_scat_dispersion_imag
_atom_type_scat_source
C C 0.0033 0.0016 'International Tables Vol C Tables 4.2.6.8 and 6.1.1.4'
F F 0.0171 0.0103 'International Tables Vol C Tables 4.2.6.8 and 6.1.1.4'
Br Br -0.2901 2.4595 'International Tables Vol C Tables 4.2.6.8 and 6.1.1.4'

loop_
_exptl_crystal_face_index_h
_exptl_crystal_face_index_k
_exptl_crystal_face_index_l
_exptl_crystal_face_perp_dist
0 15 16 0.0579
0 1 -6 0.1449
-2 -2 -1 0.1909
0 -3 3 0.1194
2 2 0 0.2158
-1 4 9 0.0984
2 -15 -16 0.0820

loop_
_geom_angle_atom_site_label_1
_geom_angle_atom_site_label_2
_geom_angle_atom_site_label_3
_geom_angle
_geom_angle_site_symmetry_1
_geom_angle_site_symmetry_3
_geom_angle_publ_flag
C2 C1 C6 120.6(3) . . ?
C2 C1 Br1 117.8(3) . . ?
C6 C1 Br1 121.5(3) . . ?
F1 C2 C1 121.5(3) . . ?
F1 C2 C3 118.1(4) . . ?
C1 C2 C3 120.4(4) . . ?
F2 C3 C4 120.3(4) . . ?
F2 C3 C2 120.0(4) . . ?
C4 C3 C2 119.7(4) . . ?
F3 C4 C3 118.5(4) . . ?
F3 C4 C5 120.8(4) . . ?
C3 C4 C5 120.7(4) . . ?
C4 C5 C6 120.2(4) . . ?
C4 C5 Br2 118.3(3) . . ?
C6 C5 Br2 121.5(3) . . ?
C1 C6 C5 118.3(4) . . ?
C1 C6 C7 120.8(3) . . ?
C5 C6 C7 120.9(3) . . ?
C12 C7 C8 116.1(3) . . ?
C12 C7 C6 122.8(3) . . ?
C8 C7 C6 121.1(3) . . ?
F4 C8 C9 118.7(3) . . ?
F4 C8 C7 119.6(3) . . ?
C9 C8 C7 121.7(3) . . ?
F5 C9 C8 118.8(3) . . ?
F5 C9 C10 119.1(3) . . ?
C8 C9 C10 122.1(3) . . ?
C11 C10 C9 116.3(3) . . ?
C11 C10 C13 122.9(3) . . ?
C9 C10 C13 120.7(3) . . ?
F6 C11 C12 119.1(3) . . ?
F6 C11 C10 119.2(3) . . ?
C12 C11 C10 121.7(3) . . ?
F7 C12 C11 118.5(3) . . ?
F7 C12 C7 119.4(3) . . ?
C11 C12 C7 122.1(3) . . ?
C14 C13 C18 118.7(4) . . ?
C14 C13 C10 120.4(4) . . ?
C18 C13 C10 121.0(4) . . ?
C13 C14 C15 121.0(5) . . ?
C13 C14 Br3 120.5(3) . . ?
C15 C14 Br3 118.5(4) . . ?
F8 C15 C16 120.2(5) . . ?
F8 C15 C14 120.4(6) . . ?
C16 C15 C14 119.3(5) . . ?
F9 C16 C17 120.9(6) . . ?
F9 C16 C15 119.1(6) . . ?
C17 C16 C15 120.0(4) . . ?
F10 C17 C16 118.0(5) . . ?
F10 C17 C18 120.6(6) . . ?
C16 C17 C18 121.4(5) . . ?
C17 C18 C13 119.7(5) . . ?
C17 C18 Br4 119.4(4) . . ?
C13 C18 Br4 120.9(3) . . ?

loop_
_geom_bond_atom_site_label_1
_geom_bond_atom_site_label_2
_geom_bond_distance
_geom_bond_site_symmetry_2
_geom_bond_publ_flag
Br1 C1 1.876(4) . ?
Br2 C5 1.881(4) . ?
Br3 C14 1.891(5) . ?
Br4 C18 1.882(5) . ?
F1 C2 1.341(4) . ?
F2 C3 1.335(5) . ?
F3 C4 1.334(5) . ?
F4 C8 1.334(4) . ?
F5 C9 1.338(4) . ?
F6 C11 1.342(4) . ?
F7 C12 1.342(4) . ?
F8 C15 1.333(6) . ?
F9 C16 1.336(6) . ?
F10 C17 1.343(6) . ?
C1 C2 1.377(6) . ?
C1 C6 1.397(5) . ?
C2 C3 1.380(6) . ?
C3 C4 1.373(6) . ?
C4 C5 1.382(6) . ?
C5 C6 1.398(5) . ?
C6 C7 1.478(5) . ?
C7 C12 1.388(5) . ?
C7 C8 1.391(5) . ?
C8 C9 1.370(5) . ?
C9 C10 1.389(5) . ?
C10 C11 1.383(5) . ?
C10 C13 1.490(5) . ?
C11 C12 1.373(5) . ?
C13 C14 1.378(6) . ?
C13 C18 1.396(6) . ?
C14 C15 1.385(7) . ?
C15 C16 1.380(9) . ?
C16 C17 1.358(8) . ?
C17 C18 1.373(7) . ?

loop_
_exptl_oxdiff_crystal_face_indexfrac_h
_exptl_oxdiff_crystal_face_indexfrac_k
_exptl_oxdiff_crystal_face_indexfrac_l
_exptl_oxdiff_crystal_face_x
_exptl_oxdiff_crystal_face_y
_exptl_oxdiff_crystal_face_z
-0.3613 14.9483 15.9023 0.7952 -0.5777 0.1843
0.2059 0.5602 -5.6008 -0.1800 -0.0957 -0.0134
-2.3118 -2.2281 -1.3485 -0.0544 0.0772 -0.2341
0.1694 -3.3466 2.6263 0.0275 0.2060 0.0067
1.8853 2.3447 0.3989 0.0301 -0.0987 0.1904
-1.0375 4.2907 9.4537 0.4034 -0.1143 0.0003
1.8903 -14.8320 -15.7722 -0.8082 0.5872 -0.0447
